data_4035133
loop_
_publ_author_name
'Niu, Sheng-Tong'
'Liu, Hui'
'Xu, Yan-Jun'
'Lu, Chong-Dao'

_publ_section_title
;
 Diastereoselective \a-Sulfenylation of N- tert-Butanesulfinyl Imidates.
;
_journal_issue 17
_journal_name_full 'The Journal of organic chemistry'
_journal_page_first 10580
_journal_page_last 10588
_journal_paper_doi 10.1021/acs.joc.8b01403
_journal_volume 83
_journal_year 2018
_chemical_absolute_configuration syn
_chemical_formula_moiety 'C22 H25 N O2 S2'
_chemical_formula_sum 'C22 H25 N O2 S2'
_chemical_formula_weight 399.55
_space_group_crystal_system orthorhombic
_space_group_IT_number 19
_space_group_name_Hall 'P 2ac 2ab'
_space_group_name_H-M_alt 'P 21 21 21'
_atom_sites_solution_hydrogens geom
_atom_sites_solution_primary direct
_audit_creation_date 2018-03-15
_audit_creation_method
;
Olex2 1.2
(compiled 2017.08.10 svn.r3458 for OlexSys, GUI svn.r5381)
;
_cell_angle_alpha 90
_cell_angle_beta 90
_cell_angle_gamma 90
_cell_formula_units_Z 4
_cell_length_a 9.8225(3)
_cell_length_b 13.8254(5)
_cell_length_c 15.3324(5)
_cell_measurement_reflns_used 6596
_cell_measurement_temperature 100.00(10)
_cell_measurement_theta_max 28.7850
_cell_measurement_theta_min 2.5510
_cell_volume 2082.14(12)
_computing_cell_refinement 'CrysAlisPro 1.171.38.43f (Rigaku OD, 2015)'
_computing_data_collection 'CrysAlisPro 1.171.38.43f (Rigaku OD, 2015)'
_computing_data_reduction 'CrysAlisPro 1.171.38.43f (Rigaku OD, 2015)'
_computing_molecular_graphics 'Olex2 (Dolomanov et al., 2009)'
_computing_publication_material 'Olex2 (Dolomanov et al., 2009)'
_computing_structure_refinement 'ShelXL (Sheldrick, 2015)'
_computing_structure_solution 'ShelXT (Sheldrick, 2015)'
_diffrn_ambient_environment N~2~
_diffrn_ambient_temperature 100.00(10)
_diffrn_detector 'CCD plate'
_diffrn_detector_area_resol_mean 5.2684
_diffrn_detector_type AtlasS2
_diffrn_measured_fraction_theta_full 1.000
_diffrn_measured_fraction_theta_max 1.000
_diffrn_measurement_details
;
List of Runs (angles in degrees, time in seconds):

  # Type    Start    End  Width  t~exp~   \w     \q     \k     \f   Frames
--------------------------------------------------------------------------
  1  \w    -77.00  19.00   1.00    6.00    --  -11.59 -77.00-150.00   96
  2  \w    -59.00  38.00   1.00    6.00    --   11.74 -57.00 -30.00   97
  3  \w    -13.00  79.00   1.00    6.00    --   11.74  57.00 120.00   92
;
_diffrn_measurement_device 'four-circle diffractometer'
_diffrn_measurement_device_type 'SuperNova, Dual, Cu at zero, AtlasS2'
_diffrn_measurement_method '\w scans'
_diffrn_orient_matrix_type 'CrysAlisPro convention (1999,Acta A55,543-557)'
_diffrn_orient_matrix_UB_11 -0.0461169000
_diffrn_orient_matrix_UB_12 -0.0147250000
_diffrn_orient_matrix_UB_13 -0.0330433000
_diffrn_orient_matrix_UB_21 0.0552962000
_diffrn_orient_matrix_UB_22 -0.0073530000
_diffrn_orient_matrix_UB_23 -0.0290118000
_diffrn_orient_matrix_UB_31 0.0056983000
_diffrn_orient_matrix_UB_32 -0.0485655000
_diffrn_orient_matrix_UB_33 0.0144125000
_diffrn_radiation_monochromator mirror
_diffrn_radiation_probe x-ray
_diffrn_radiation_type MoK\a
_diffrn_radiation_wavelength 0.71073
_diffrn_reflns_av_R_equivalents 0.0407
_diffrn_reflns_av_unetI/netI 0.0398
_diffrn_reflns_Laue_measured_fraction_full 1.000
_diffrn_reflns_Laue_measured_fraction_max 1.000
_diffrn_reflns_limit_h_max 10
_diffrn_reflns_limit_h_min -11
_diffrn_reflns_limit_k_max 16
_diffrn_reflns_limit_k_min -16
_diffrn_reflns_limit_l_max 17
_diffrn_reflns_limit_l_min -18
_diffrn_reflns_number 13752
_diffrn_reflns_point_group_measured_fraction_full 1.000
_diffrn_reflns_point_group_measured_fraction_max 1.000
_diffrn_reflns_theta_full 24.996
_diffrn_reflns_theta_max 24.996
_diffrn_reflns_theta_min 1.983
_diffrn_source 'micro-focus sealed X-ray tube'
_diffrn_source_type 'SuperNova (Mo) X-ray Source'
_exptl_absorpt_coefficient_mu 0.272
_exptl_absorpt_correction_T_max 1.00000
_exptl_absorpt_correction_T_min 0.65731
_exptl_absorpt_correction_type multi-scan
_exptl_absorpt_process_details
;
CrysAlisPro 1.171.38.43f (Rigaku Oxford Diffraction, 2015)
Empirical absorption correction using spherical harmonics,
 implemented in SCALE3 ABSPACK scaling algorithm.
;
_exptl_crystal_colour colourless
_exptl_crystal_colour_primary colourless
_exptl_crystal_density_diffrn 1.275
_exptl_crystal_description block
_exptl_crystal_F_000 848
_exptl_crystal_size_max 0.14
_exptl_crystal_size_mid 0.13
_exptl_crystal_size_min 0.12
_refine_diff_density_max 0.305
_refine_diff_density_min -0.210
_refine_diff_density_rms 0.040
_refine_ls_abs_structure_details
;
 Flack x determined using 1383 quotients [(I+)-(I-)]/[(I+)+(I-)]
 (Parsons, Flack and Wagner, Acta Cryst. B69 (2013) 249-259).
;
_refine_ls_abs_structure_Flack 0.08(4)
_refine_ls_extinction_method none
_refine_ls_goodness_of_fit_ref 1.009
_refine_ls_hydrogen_treatment constr
_refine_ls_matrix_type full
_refine_ls_number_parameters 248
_refine_ls_number_reflns 3679
_refine_ls_number_restraints 0
_refine_ls_restrained_S_all 1.009
_refine_ls_R_factor_all 0.0351
_refine_ls_R_factor_gt 0.0318
_refine_ls_shift/su_max 0.000
_refine_ls_shift/su_mean 0.000
_refine_ls_structure_factor_coef Fsqd
_refine_ls_weighting_details 'w=1/[\s^2^(Fo^2^)+(0.0303P)^2^+0.5960P] where P=(Fo^2^+2Fc^2^)/3'
_refine_ls_weighting_scheme calc
_refine_ls_wR_factor_gt 0.0693
_refine_ls_wR_factor_ref 0.0717
_reflns_Friedel_coverage 0.748
_reflns_Friedel_fraction_full 1.000
_reflns_Friedel_fraction_max 1.000
_reflns_number_gt 3458
_reflns_number_total 3679
_reflns_threshold_expression 'I > 2\s(I)'
_cod_data_source_file jo8b01403_si_003.cif
_cod_data_source_block 5c
_cod_original_cell_volume 2082.15(12)
_cod_database_code 4035133
_shelx_shelxl_version_number 2017/1
_shelx_space_group_comment
;
The symmetry employed for this shelxl refinement is uniquely defined
by the following loop, which should always be used as a source of
symmetry information in preference to the above space-group names.
They are only intended as comments.
;
_reflns_odcompleteness_completeness 99.92
_reflns_odcompleteness_iscentric 1
_reflns_odcompleteness_theta 26.32
_olex2_refinement_description
;
1. Fixed Uiso
 At 1.2 times of:
  All C(H) groups, All C(H,H) groups
 At 1.5 times of:
  All C(H,H,H) groups
2.a Ternary CH refined with riding coordinates:
 C10(H10)
2.b Secondary CH2 refined with riding coordinates:
 C9(H9A,H9B)
2.c Aromatic/amide H refined with riding coordinates:
 C2(H2), C21(H21), C17(H17), C4(H4), C6(H6), C20(H20), C5(H5), C3(H3),
 C19(H19), C18(H18)
2.d Idealised Me refined as rotating group:
 C00C(H00A,H00B,H00C), C15(H15A,H15B,H15C), C13(H13A,H13B,H13C), C14(H14A,H14B,
 H14C)
;
_olex2_submission_special_instructions 'No special instructions were received'
_oxdiff_exptl_absorpt_empirical_details
;
Empirical correction (ABSPACK) includes:
- Absorption correction using spherical harmonics
- Frame scaling
- Detector area scaling
;
_oxdiff_exptl_absorpt_empirical_full_max 1.563
_oxdiff_exptl_absorpt_empirical_full_min 0.749

loop_
_space_group_symop_operation_xyz
'x, y, z'
'-x+1/2, -y, z+1/2'
'-x, y+1/2, -z+1/2'
'x+1/2, -y+1/2, -z'

loop_
_atom_site_label
_atom_site_type_symbol
_atom_site_fract_x
_atom_site_fract_y
_atom_site_fract_z
_atom_site_U_iso_or_equiv
_atom_site_adp_type
_atom_site_occupancy
_atom_site_site_symmetry_order
_atom_site_calc_flag
_atom_site_refinement_flags_posn
S01 S 0.45659(7) 0.77768(5) 0.89174(4) 0.01696(17) Uani 1 1 d .
S02 S 0.84796(7) 0.72938(6) 0.79044(5) 0.02101(18) Uani 1 1 d .
O2 O 0.6543(2) 0.87160(13) 0.69116(12) 0.0192(4) Uani 1 1 d .
O1 O 0.4815(2) 0.67184(14) 0.88813(12) 0.0219(5) Uani 1 1 d .
N1 N 0.5199(2) 0.83926(16) 0.80728(14) 0.0168(5) Uani 1 1 d .
C11 C 0.6072(3) 0.8103(2) 0.75212(17) 0.0155(6) Uani 1 1 d .
C12 C 0.2763(3) 0.7956(2) 0.86064(18) 0.0192(7) Uani 1 1 d .
C1 C 0.2973(3) 0.6029(2) 0.57326(17) 0.0203(7) Uani 1 1 d .
C2 C 0.2000(3) 0.6732(2) 0.55572(18) 0.0232(7) Uani 1 1 d .
H2 H 0.223655 0.738254 0.559149 0.028 Uiso 1 1 calc R
C10 C 0.6768(3) 0.7132(2) 0.74428(17) 0.0161(6) Uani 1 1 d .
H10 H 0.627145 0.666082 0.779923 0.019 Uiso 1 1 calc R
C21 C 0.9940(3) 0.5618(2) 0.7739(2) 0.0238(7) Uani 1 1 d .
H21 H 1.039970 0.593691 0.729273 0.029 Uiso 1 1 calc R
C00C C 0.5987(3) 0.9689(2) 0.69149(19) 0.0235(7) Uani 1 1 d .
H00A H 0.641248 1.006305 0.646347 0.035 Uiso 1 1 calc GR
H00B H 0.615778 0.998538 0.747039 0.035 Uiso 1 1 calc GR
H00C H 0.502352 0.966113 0.681318 0.035 Uiso 1 1 calc GR
C8 C 0.5473(3) 0.6503(2) 0.61837(17) 0.0206(6) Uani 1 1 d .
C7 C 0.4339(3) 0.6292(2) 0.59705(17) 0.0209(7) Uani 1 1 d .
C15 C 0.2508(3) 0.7536(2) 0.77061(18) 0.0222(7) Uani 1 1 d .
H15A H 0.302648 0.789025 0.728213 0.033 Uiso 1 1 calc GR
H15B H 0.155670 0.758353 0.756904 0.033 Uiso 1 1 calc GR
H15C H 0.277978 0.686921 0.769779 0.033 Uiso 1 1 calc GR
C9 C 0.6835(3) 0.6758(2) 0.65045(18) 0.0210(7) Uani 1 1 d .
H9A H 0.722618 0.725219 0.613185 0.025 Uiso 1 1 calc R
H9B H 0.741954 0.619337 0.648052 0.025 Uiso 1 1 calc R
C17 C 0.8170(3) 0.5581(2) 0.8814(2) 0.0281(7) Uani 1 1 d .
H17 H 0.744482 0.587916 0.909618 0.034 Uiso 1 1 calc R
C4 C 0.0321(3) 0.5515(2) 0.52926(19) 0.0276(7) Uani 1 1 d .
H4 H -0.056580 0.534440 0.514686 0.033 Uiso 1 1 calc R
C6 C 0.2598(3) 0.5056(2) 0.56855(19) 0.0247(7) Uani 1 1 d .
H6 H 0.323735 0.457556 0.579938 0.030 Uiso 1 1 calc R
C20 C 1.0323(3) 0.4691(2) 0.7980(2) 0.0285(7) Uani 1 1 d .
H20 H 1.104712 0.439061 0.769765 0.034 Uiso 1 1 calc R
C5 C 0.1272(3) 0.4805(2) 0.54688(19) 0.0276(8) Uani 1 1 d .
H5 H 0.102240 0.415653 0.544212 0.033 Uiso 1 1 calc R
C3 C 0.0686(3) 0.6478(2) 0.53326(19) 0.0274(7) Uani 1 1 d .
H3 H 0.004718 0.695502 0.520850 0.033 Uiso 1 1 calc R
C16 C 0.8875(3) 0.6067(2) 0.81627(18) 0.0193(7) Uani 1 1 d .
C13 C 0.2470(3) 0.9038(2) 0.8647(2) 0.0262(7) Uani 1 1 d .
H13A H 0.277830 0.929105 0.919533 0.039 Uiso 1 1 calc GR
H13B H 0.150812 0.914524 0.859037 0.039 Uiso 1 1 calc GR
H13C H 0.293844 0.935946 0.817991 0.039 Uiso 1 1 calc GR
C14 C 0.1959(3) 0.7409(2) 0.93063(19) 0.0262(7) Uani 1 1 d .
H14A H 0.216181 0.673066 0.926849 0.039 Uiso 1 1 calc GR
H14B H 0.100234 0.750771 0.921627 0.039 Uiso 1 1 calc GR
H14C H 0.221075 0.764479 0.987264 0.039 Uiso 1 1 calc GR
C19 C 0.9642(4) 0.4212(2) 0.8633(2) 0.0309(8) Uani 1 1 d .
H19 H 0.991274 0.359478 0.880028 0.037 Uiso 1 1 calc R
C18 C 0.8550(4) 0.4654(2) 0.9041(2) 0.0345(8) Uani 1 1 d .
H18 H 0.806890 0.432395 0.947039 0.041 Uiso 1 1 calc R

loop_
_atom_site_aniso_label
_atom_site_aniso_U_11
_atom_site_aniso_U_22
_atom_site_aniso_U_33
_atom_site_aniso_U_23
_atom_site_aniso_U_13
_atom_site_aniso_U_12
S01 0.0169(4) 0.0176(3) 0.0164(3) 0.0013(3) -0.0002(3) 0.0004(3)
S02 0.0158(4) 0.0154(3) 0.0319(4) 0.0007(3) -0.0049(3) -0.0001(3)
O2 0.0212(11) 0.0141(10) 0.0223(10) 0.0038(8) 0.0018(9) -0.0006(9)
O1 0.0223(11) 0.0189(10) 0.0246(10) 0.0049(9) 0.0022(9) 0.0010(9)
N1 0.0153(13) 0.0158(12) 0.0192(12) 0.0001(10) -0.0013(10) -0.0005(10)
C11 0.0162(16) 0.0139(14) 0.0163(14) 0.0029(11) -0.0050(11) -0.0034(12)
C12 0.0128(15) 0.0241(17) 0.0208(14) -0.0001(12) 0.0008(11) 0.0023(13)
C1 0.0251(17) 0.0224(16) 0.0135(14) -0.0004(12) -0.0015(12) -0.0026(13)
C2 0.0320(19) 0.0189(16) 0.0188(15) 0.0016(13) -0.0005(13) -0.0013(14)
C10 0.0147(15) 0.0138(15) 0.0199(14) 0.0020(12) -0.0022(11) -0.0015(13)
C21 0.0177(16) 0.0229(16) 0.0309(17) -0.0024(13) -0.0023(13) -0.0025(13)
C00C 0.0313(19) 0.0140(15) 0.0251(16) 0.0052(13) -0.0004(13) 0.0016(13)
C8 0.0293(18) 0.0157(15) 0.0169(14) 0.0003(12) 0.0016(13) 0.0008(14)
C7 0.0288(19) 0.0193(15) 0.0144(14) 0.0010(12) 0.0003(13) 0.0017(14)
C15 0.0150(16) 0.0275(18) 0.0241(14) -0.0005(12) -0.0018(11) -0.0021(13)
C9 0.0206(17) 0.0180(15) 0.0242(15) -0.0018(12) 0.0029(12) 0.0002(13)
C17 0.036(2) 0.0263(17) 0.0219(16) -0.0015(14) 0.0061(14) 0.0094(15)
C4 0.0241(19) 0.0365(19) 0.0221(15) 0.0010(14) -0.0022(14) -0.0056(16)
C6 0.0291(18) 0.0216(16) 0.0235(16) -0.0015(13) -0.0024(14) 0.0040(14)
C20 0.0205(17) 0.0214(16) 0.0434(19) -0.0082(15) -0.0062(15) 0.0053(14)
C5 0.033(2) 0.0256(18) 0.0245(16) -0.0027(14) -0.0004(14) -0.0068(16)
C3 0.0272(19) 0.0330(19) 0.0219(15) 0.0035(14) -0.0027(13) 0.0042(15)
C16 0.0178(16) 0.0160(15) 0.0242(15) -0.0025(12) -0.0098(12) 0.0024(12)
C13 0.0245(18) 0.0258(17) 0.0282(17) -0.0022(13) 0.0012(13) 0.0056(14)
C14 0.0219(16) 0.0312(19) 0.0255(15) 0.0010(14) 0.0045(13) -0.0010(14)
C19 0.040(2) 0.0198(16) 0.0333(18) -0.0002(14) -0.0118(16) 0.0097(16)
C18 0.055(2) 0.0259(18) 0.0226(16) 0.0056(14) 0.0053(16) 0.0059(17)

loop_
_atom_type_symbol
_atom_type_description
_atom_type_scat_dispersion_real
_atom_type_scat_dispersion_imag
_atom_type_scat_source
C C 0.0033 0.0016 'International Tables Vol C Tables 4.2.6.8 and 6.1.1.4'
H H 0.0000 0.0000 'International Tables Vol C Tables 4.2.6.8 and 6.1.1.4'
N N 0.0061 0.0033 'International Tables Vol C Tables 4.2.6.8 and 6.1.1.4'
O O 0.0106 0.0060 'International Tables Vol C Tables 4.2.6.8 and 6.1.1.4'
S S 0.1246 0.1234 'International Tables Vol C Tables 4.2.6.8 and 6.1.1.4'

loop_
_geom_angle_atom_site_label_1
_geom_angle_atom_site_label_2
_geom_angle_atom_site_label_3
_geom_angle
O1 S01 N1 114.35(11)
O1 S01 C12 106.24(13)
N1 S01 C12 95.08(12)
C16 S02 C10 99.71(13)
C11 O2 C00C 116.9(2)
C11 N1 S01 127.4(2)
O2 C11 C10 110.4(2)
N1 C11 O2 119.8(2)
N1 C11 C10 129.7(2)
C15 C12 S01 109.93(19)
C15 C12 C13 112.4(2)
C15 C12 C14 111.3(2)
C13 C12 S01 107.5(2)
C13 C12 C14 111.0(2)
C14 C12 S01 104.27(19)
C2 C1 C7 120.9(3)
C2 C1 C6 118.9(3)
C6 C1 C7 120.2(3)
C1 C2 H2 119.6
C3 C2 C1 120.8(3)
C3 C2 H2 119.6
S02 C10 H10 108.7
C11 C10 S02 105.96(18)
C11 C10 H10 108.7
C11 C10 C9 113.2(2)
C9 C10 S02 111.3(2)
C9 C10 H10 108.7
C20 C21 H21 120.1
C16 C21 H21 120.1
C16 C21 C20 119.7(3)
O2 C00C H00A 109.5
O2 C00C H00B 109.5
O2 C00C H00C 109.5
H00A C00C H00B 109.5
H00A C00C H00C 109.5
H00B C00C H00C 109.5
C7 C8 C9 176.3(3)
C8 C7 C1 178.7(3)
C12 C15 H15A 109.5
C12 C15 H15B 109.5
C12 C15 H15C 109.5
H15A C15 H15B 109.5
H15A C15 H15C 109.5
H15B C15 H15C 109.5
C10 C9 H9A 109.5
C10 C9 H9B 109.5
C8 C9 C10 110.9(2)
C8 C9 H9A 109.5
C8 C9 H9B 109.5
H9A C9 H9B 108.0
C16 C17 H17 120.1
C18 C17 H17 120.1
C18 C17 C16 119.7(3)
C5 C4 H4 119.9
C5 C4 C3 120.1(3)
C3 C4 H4 119.9
C1 C6 H6 120.0
C5 C6 C1 120.0(3)
C5 C6 H6 120.0
C21 C20 H20 119.8
C19 C20 C21 120.5(3)
C19 C20 H20 119.8
C4 C5 C6 120.2(3)
C4 C5 H5 119.9
C6 C5 H5 119.9
C2 C3 H3 120.0
C4 C3 C2 120.0(3)
C4 C3 H3 120.0
C21 C16 S02 119.2(2)
C21 C16 C17 120.0(3)
C17 C16 S02 120.7(2)
C12 C13 H13A 109.5
C12 C13 H13B 109.5
C12 C13 H13C 109.5
H13A C13 H13B 109.5
H13A C13 H13C 109.5
H13B C13 H13C 109.5
C12 C14 H14A 109.5
C12 C14 H14B 109.5
C12 C14 H14C 109.5
H14A C14 H14B 109.5
H14A C14 H14C 109.5
H14B C14 H14C 109.5
C20 C19 H19 120.2
C20 C19 C18 119.6(3)
C18 C19 H19 120.2
C17 C18 C19 120.4(3)
C17 C18 H18 119.8
C19 C18 H18 119.8

loop_
_geom_bond_atom_site_label_1
_geom_bond_atom_site_label_2
_geom_bond_distance
S01 O1 1.485(2)
S01 N1 1.670(2)
S01 C12 1.851(3)
S02 C10 1.838(3)
S02 C16 1.785(3)
O2 C11 1.344(3)
O2 C00C 1.451(3)
N1 C11 1.269(3)
C11 C10 1.511(4)
C12 C15 1.518(4)
C12 C13 1.525(4)
C12 C14 1.532(4)
C1 C2 1.389(4)
C1 C7 1.437(4)
C1 C6 1.397(4)
C2 H2 0.9300
C2 C3 1.382(4)
C10 H10 0.9800
C10 C9 1.530(4)
C21 H21 0.9300
C21 C20 1.387(4)
C21 C16 1.379(4)
C00C H00A 0.9600
C00C H00B 0.9600
C00C H00C 0.9600
C8 C7 1.197(4)
C8 C9 1.468(4)
C15 H15A 0.9600
C15 H15B 0.9600
C15 H15C 0.9600
C9 H9A 0.9700
C9 H9B 0.9700
C17 H17 0.9300
C17 C16 1.388(4)
C17 C18 1.379(4)
C4 H4 0.9300
C4 C5 1.382(4)
C4 C3 1.379(4)
C6 H6 0.9300
C6 C5 1.389(5)
C20 H20 0.9300
C20 C19 1.375(5)
C5 H5 0.9300
C3 H3 0.9300
C13 H13A 0.9600
C13 H13B 0.9600
C13 H13C 0.9600
C14 H14A 0.9600
C14 H14B 0.9600
C14 H14C 0.9600
C19 H19 0.9300
C19 C18 1.383(5)
C18 H18 0.9300

loop_
_geom_torsion_atom_site_label_1
_geom_torsion_atom_site_label_2
_geom_torsion_atom_site_label_3
_geom_torsion_atom_site_label_4
_geom_torsion
S01 N1 C11 O2 -175.54(19)
S01 N1 C11 C10 1.6(4)
S02 C10 C9 C8 172.1(2)
O2 C11 C10 S02 75.9(2)
O2 C11 C10 C9 -46.4(3)
O1 S01 N1 C11 -15.4(3)
O1 S01 C12 C15 -58.0(2)
O1 S01 C12 C13 179.40(19)
O1 S01 C12 C14 61.4(2)
N1 S01 C12 C15 59.2(2)
N1 S01 C12 C13 -63.4(2)
N1 S01 C12 C14 178.64(19)
N1 C11 C10 S02 -101.5(3)
N1 C11 C10 C9 136.2(3)
C11 C10 C9 C8 -68.7(3)
C12 S01 N1 C11 -125.8(2)
C1 C2 C3 C4 0.9(4)
C1 C6 C5 C4 0.5(4)
C2 C1 C6 C5 -0.2(4)
C10 S02 C16 C21 115.9(2)
C10 S02 C16 C17 -67.5(3)
C21 C20 C19 C18 1.2(5)
C00C O2 C11 N1 -1.2(4)
C00C O2 C11 C10 -178.8(2)
C7 C1 C2 C3 -179.7(3)
C7 C1 C6 C5 179.0(3)
C6 C1 C2 C3 -0.5(4)
C20 C21 C16 S02 175.1(2)
C20 C21 C16 C17 -1.5(4)
C20 C19 C18 C17 -2.0(5)
C5 C4 C3 C2 -0.6(4)
C3 C4 C5 C6 -0.1(4)
C16 S02 C10 C11 158.00(19)
C16 S02 C10 C9 -78.5(2)
C16 C21 C20 C19 0.6(5)
C16 C17 C18 C19 1.1(5)
C18 C17 C16 S02 -175.9(3)
C18 C17 C16 C21 0.7(5)
